data_1514498
loop_
_publ_author_name
'Wang, Jun-Hao'
'Li, Mian'
'Li, Dan'

_publ_section_title
;
 A dynamic, luminescent and entangled MOF as a qualitative sensor for
 volatile organic solvents and a quantitative monitor for acetonitrile
 vapour
;
_journal_issue 4
_journal_name_full 'Chemical Science'
_journal_page_first 1793
_journal_paper_doi 10.1039/c3sc00016h
_journal_volume 4
_journal_year 2013
_chemical_formula_sum 'C22 H26 Cu3 N8 O2'
_chemical_formula_weight 625.13
_chemical_name_systematic
;
?
;
_space_group_IT_number 2
_symmetry_cell_setting triclinic
_symmetry_space_group_name_Hall '-P 1'
_symmetry_space_group_name_H-M 'P -1'
_atom_sites_solution_hydrogens geom
_atom_sites_solution_primary direct
_atom_sites_solution_secondary difmap
_audit_creation_method SHELXL-97
_cell_angle_alpha 114.171(3)
_cell_angle_beta 91.497(3)
_cell_angle_gamma 68.347(3)
_cell_formula_units_Z 2
_cell_length_a 11.5152(3)
_cell_length_b 11.3120(4)
_cell_length_c 12.6953(4)
_cell_measurement_reflns_used 6653
_cell_measurement_temperature 100(2)
_cell_measurement_theta_max 29.2907
_cell_measurement_theta_min 3.2223
_cell_volume 1386.93(9)
_computing_structure_refinement 'SHELXL-97 (Sheldrick, 1997)'
_computing_structure_solution 'SHELXS-97 (Sheldrick, 1990)'
_diffrn_ambient_temperature 100(2)
_diffrn_measured_fraction_theta_full 0.998
_diffrn_measured_fraction_theta_max 0.998
_diffrn_radiation_monochromator graphite
_diffrn_radiation_source 'fine-focus sealed tube'
_diffrn_radiation_type MoK\a
_diffrn_radiation_wavelength 0.71073
_diffrn_reflns_av_R_equivalents 0.0170
_diffrn_reflns_av_sigmaI/netI 0.0269
_diffrn_reflns_limit_h_max 13
_diffrn_reflns_limit_h_min -13
_diffrn_reflns_limit_k_max 11
_diffrn_reflns_limit_k_min -13
_diffrn_reflns_limit_l_max 14
_diffrn_reflns_limit_l_min -15
_diffrn_reflns_number 9785
_diffrn_reflns_theta_full 25.00
_diffrn_reflns_theta_max 25.00
_diffrn_reflns_theta_min 3.23
_exptl_absorpt_coefficient_mu 2.312
_exptl_absorpt_correction_T_max 0.7532
_exptl_absorpt_correction_T_min 0.5957
_exptl_absorpt_correction_type multi-scan
_exptl_crystal_density_diffrn 1.497
_exptl_crystal_density_method 'not measured'
_exptl_crystal_F_000 634
_exptl_crystal_size_max 0.25
_exptl_crystal_size_mid 0.24
_exptl_crystal_size_min 0.13
_refine_diff_density_max 1.101
_refine_diff_density_min -0.913
_refine_diff_density_rms 0.090
_refine_ls_extinction_method none
_refine_ls_goodness_of_fit_ref 1.112
_refine_ls_hydrogen_treatment constr
_refine_ls_matrix_type full
_refine_ls_number_parameters 321
_refine_ls_number_reflns 4889
_refine_ls_number_restraints 0
_refine_ls_restrained_S_all 1.112
_refine_ls_R_factor_all 0.0420
_refine_ls_R_factor_gt 0.0371
_refine_ls_shift/su_max 0.002
_refine_ls_shift/su_mean 0.000
_refine_ls_structure_factor_coef Fsqd
_refine_ls_weighting_details 'calc w=1/[\s^2^(Fo^2^)+(0.1000P)^2^+0.0000P] where P=(Fo^2^+2Fc^2^)/3'
_refine_ls_weighting_scheme calc
_refine_ls_wR_factor_gt 0.1306
_refine_ls_wR_factor_ref 0.1364
_reflns_number_gt 4406
_reflns_number_total 4889
_reflns_threshold_expression >2sigma(I)
_cod_data_source_file c3sc00016h.txt
_cod_data_source_block Cu-Ethanol-100K
_cod_original_cell_volume 1386.93(8)
_cod_original_sg_symbol_H-M p-1
_cod_database_code 1514498

loop_
_symmetry_equiv_pos_as_xyz
'x, y, z'
'-x, -y, -z'

loop_
_atom_site_label
_atom_site_type_symbol
_atom_site_fract_x
_atom_site_fract_y
_atom_site_fract_z
_atom_site_U_iso_or_equiv
_atom_site_adp_type
_atom_site_occupancy
_atom_site_symmetry_multiplicity
_atom_site_calc_flag
_atom_site_refinement_flags
Cu1 Cu 1.11949(2) -0.17140(2) -0.40603(2) 0.02137(7) Uani 1 1 d .
N1 N 1.77149(16) 0.23978(18) -0.89787(15) 0.0237(4) Uani 1 1 d .
O1 O 1.1154(3) 0.2545(3) -0.1212(2) 0.1423(9) Uani 1 1 d .
C1 C 1.5916(2) 0.5339(3) -0.6224(2) 0.0461(8) Uani 1 1 d .
H1A H 1.6535 0.5239 -0.5689 0.069 Uiso 1 1 calc R
H1B H 1.5103 0.5467 -0.5878 0.069 Uiso 1 1 calc R
H1C H 1.5814 0.6160 -0.6363 0.069 Uiso 1 1 calc R
Cu2 Cu 0.94181(2) 0.13464(3) 0.00869(2) 0.02270(7) Uani 1 1 d .
N2 N 1.74984(16) 0.35833(19) -0.79804(16) 0.0256(5) Uani 1 1 d .
H2 H 1.8035 0.3997 -0.7771 0.031 Uiso 1 1 calc R
O2 O 0.8383(3) 0.5151(4) 0.0301(3) 0.1310(15) Uani 1 1 d .
C2 C 1.6363(2) 0.4055(2) -0.7345(2) 0.0297(6) Uani 1 1 d .
Cu3 Cu 1.18194(2) 0.36024(2) 0.28921(2) 0.02006(7) Uani 1 1 d .
N3 N 1.34428(15) 0.21531(17) -0.69300(15) 0.0216(4) Uani 1 1 d .
C3 C 1.58182(19) 0.3120(2) -0.7978(2) 0.0292(6) Uani 1 1 d .
N4 N 1.12964(15) 0.10101(17) -0.37094(16) 0.0244(5) Uani 1 1 d .
H4 H 1.1078 0.1328 -0.2955 0.029 Uiso 1 1 calc R
C4 C 1.6688(2) 0.2116(2) -0.8984(2) 0.0273(5) Uani 1 1 d .
N5 N 1.15039(16) -0.03312(18) -0.45053(16) 0.0257(5) Uani 1 1 d .
C5 C 1.6599(2) 0.0861(3) -0.9950(3) 0.0442(8) Uani 1 1 d .
H5A H 1.7356 0.0375 -1.0536 0.066 Uiso 1 1 calc R
H5B H 1.5849 0.1160 -1.0311 0.066 Uiso 1 1 calc R
H5C H 1.6533 0.0221 -0.9640 0.066 Uiso 1 1 calc R
N6 N 1.05413(17) -0.05960(18) -0.24308(15) 0.0252(5) Uani 1 1 d .
C6 C 1.4553(2) 0.3168(2) -0.7642(2) 0.0366(6) Uani 1 1 d .
H6A H 1.4120 0.2982 -0.8340 0.044 Uiso 1 1 calc R
H6B H 1.4039 0.4136 -0.7055 0.044 Uiso 1 1 calc R
N7 N 1.02602(16) 0.25937(19) 0.10563(16) 0.0277(5) Uani 1 1 d .
C7 C 1.45813(19) 0.2148(2) -0.7151(2) 0.0282(6) Uani 1 1 d .
N8 N 1.16389(16) 0.5339(2) 0.41813(17) 0.0299(5) Uani 1 1 d .
C8 C 1.5658(2) 0.1271(3) -0.6927(3) 0.0502(7) Uani 1 1 d .
H8 H 1.6459 0.1263 -0.7101 0.060 Uiso 1 1 calc R
C9 C 1.5564(2) 0.0412(3) -0.6454(3) 0.0628(8) Uani 1 1 d .
H9 H 1.6292 -0.0171 -0.6268 0.075 Uiso 1 1 calc R
C10 C 1.4385(2) 0.0408(3) -0.6249(3) 0.0524(7) Uani 1 1 d .
H10 H 1.4301 -0.0198 -0.5941 0.063 Uiso 1 1 calc R
C11 C 1.3347(2) 0.1287(2) -0.6497(2) 0.0317(6) Uani 1 1 d .
C12 C 1.2022(2) 0.1358(3) -0.6313(2) 0.0406(6) Uani 1 1 d .
H12A H 1.1415 0.2336 -0.6099 0.049 Uiso 1 1 calc R
H12B H 1.1846 0.0746 -0.7062 0.049 Uiso 1 1 calc R
C13 C 1.1320(2) 0.3294(2) -0.3499(3) 0.0433(7) Uani 1 1 d .
H13A H 1.0528 0.3820 -0.2954 0.065 Uiso 1 1 calc R
H13B H 1.1309 0.3729 -0.4028 0.065 Uiso 1 1 calc R
H13C H 1.2032 0.3308 -0.3061 0.065 Uiso 1 1 calc R
C14 C 1.14619(19) 0.1779(2) -0.4203(2) 0.0297(6) Uani 1 1 d .
C15 C 1.1785(2) 0.0924(2) -0.5392(2) 0.0327(6) Uani 1 1 d .
C16 C 1.18092(19) -0.0377(2) -0.55325(19) 0.0280(5) Uani 1 1 d .
C17 C 1.2103(2) -0.1688(3) -0.6636(2) 0.0388(7) Uani 1 1 d .
H17A H 1.3000 -0.2079 -0.6949 0.058 Uiso 1 1 calc R
H17B H 1.1588 -0.1466 -0.7209 0.058 Uiso 1 1 calc R
H17C H 1.1914 -0.2380 -0.6476 0.058 Uiso 1 1 calc R
C18 C 1.01102(19) 0.0070(2) -0.14624(19) 0.0223(5) Uani 1 1 d .
C19 C 1.08652(19) 0.3021(2) 0.17254(18) 0.0217(5) Uani 1 1 d .
C20 C 1.14982(19) 0.6436(2) 0.48843(19) 0.0246(5) Uani 1 1 d .
C21 C 0.6094(6) 0.6266(9) 0.0573(9) 0.215(5) Uani 1 1 d .
H21A H 0.5732 0.5923 0.1021 0.323 Uiso 1 1 calc R
H21B H 0.5461 0.6650 0.0142 0.323 Uiso 1 1 calc R
H21C H 0.6354 0.7007 0.1108 0.323 Uiso 1 1 calc R
C22 C 0.7344(8) 0.4942(6) -0.0361(5) 0.213(3) Uani 1 1 d .
H22A H 0.7317 0.4018 -0.0529 0.255 Uiso 1 1 calc R
H22B H 0.7414 0.5022 -0.1103 0.255 Uiso 1 1 calc R

loop_
_atom_site_aniso_label
_atom_site_aniso_U_11
_atom_site_aniso_U_22
_atom_site_aniso_U_33
_atom_site_aniso_U_23
_atom_site_aniso_U_13
_atom_site_aniso_U_12
Cu1 0.02751(12) 0.02040(10) 0.01648(12) 0.00558(9) -0.00094(9) -0.01223(10)
N1 0.0224(8) 0.0268(7) 0.0239(8) 0.0112(6) -0.0008(7) -0.0114(7)
O1 0.328(2) 0.1692(13) 0.0423(12) 0.0514(10) -0.0568(15) -0.2107(14)
C1 0.0319(12) 0.0481(14) 0.0396(15) 0.0077(12) 0.0073(11) -0.0082(11)
Cu2 0.02124(11) 0.02613(11) 0.01747(12) 0.00321(9) 0.00023(9) -0.01269(10)
N2 0.0205(8) 0.0282(8) 0.0255(9) 0.0065(7) 0.0004(7) -0.0122(7)
O2 0.137(3) 0.111(2) 0.143(3) 0.045(2) -0.034(2) -0.059(2)
C2 0.0226(10) 0.0353(10) 0.0305(11) 0.0187(8) 0.0020(8) -0.0053(9)
Cu3 0.01888(11) 0.02045(11) 0.01997(12) 0.00592(9) -0.00278(9) -0.00995(9)
N3 0.0201(7) 0.0241(7) 0.0216(8) 0.0103(6) -0.0009(6) -0.0090(6)
C3 0.0183(9) 0.0318(9) 0.0441(11) 0.0262(8) -0.0001(8) -0.0054(8)
N4 0.0251(8) 0.0221(7) 0.0282(9) 0.0098(7) -0.0023(7) -0.0124(7)
C4 0.0223(9) 0.0286(9) 0.0380(11) 0.0184(8) -0.0045(8) -0.0128(8)
N5 0.0276(8) 0.0249(7) 0.0278(9) 0.0128(6) 0.0000(7) -0.0118(7)
C5 0.0312(11) 0.0383(12) 0.0606(17) 0.0110(11) -0.0071(11) -0.0227(10)
N6 0.0344(9) 0.0234(7) 0.0193(8) 0.0070(6) -0.0011(7) -0.0151(7)
C6 0.0166(10) 0.0397(10) 0.0634(13) 0.0357(9) 0.0010(9) -0.0056(9)
N7 0.0305(8) 0.0343(8) 0.0178(9) 0.0028(7) 0.0015(7) -0.0215(7)
C7 0.0175(9) 0.0352(9) 0.0357(11) 0.0196(8) 0.0014(8) -0.0090(8)
N8 0.0226(8) 0.0280(9) 0.0318(10) 0.0078(7) -0.0066(7) -0.0083(7)
C8 0.0208(11) 0.0712(12) 0.0815(15) 0.0598(11) -0.0027(11) -0.0115(11)
C9 0.0211(11) 0.0886(14) 0.1129(18) 0.0836(12) -0.0065(12) -0.0117(12)
C10 0.0275(11) 0.0784(12) 0.0836(15) 0.0671(11) -0.0071(11) -0.0179(11)
C11 0.0256(10) 0.0455(10) 0.0380(11) 0.0274(8) -0.0062(9) -0.0180(9)
C12 0.0296(10) 0.0692(11) 0.0604(12) 0.0532(9) -0.0186(9) -0.0305(9)
C13 0.0393(12) 0.0386(10) 0.0742(16) 0.0373(10) -0.0247(11) -0.0249(9)
C14 0.0204(9) 0.0312(9) 0.0498(12) 0.0250(8) -0.0115(9) -0.0148(8)
C15 0.0201(9) 0.0512(10) 0.0456(11) 0.0345(9) -0.0098(8) -0.0186(8)
C16 0.0204(9) 0.0429(10) 0.0297(10) 0.0225(8) -0.0020(8) -0.0139(8)
C17 0.0381(12) 0.0493(12) 0.0308(12) 0.0210(9) 0.0012(10) -0.0143(11)
C18 0.0218(9) 0.0275(8) 0.0224(10) 0.0110(7) -0.0055(8) -0.0146(8)
C19 0.0260(9) 0.0205(8) 0.0194(10) 0.0075(7) -0.0004(8) -0.0111(8)
C20 0.0225(9) 0.0258(9) 0.0239(10) 0.0084(8) -0.0034(8) -0.0104(8)
C21 0.099(5) 0.200(7) 0.335(11) 0.135(7) -0.027(6) -0.022(5)
C22 0.470(7) 0.147(3) 0.136(3) 0.111(2) -0.204(4) -0.196(4)

loop_
_atom_type_symbol
_atom_type_description
_atom_type_scat_dispersion_real
_atom_type_scat_dispersion_imag
_atom_type_scat_source
C C 0.0033 0.0016 'International Tables Vol C Tables 4.2.6.8 and 6.1.1.4'
H H 0.0000 0.0000 'International Tables Vol C Tables 4.2.6.8 and 6.1.1.4'
N N 0.0061 0.0033 'International Tables Vol C Tables 4.2.6.8 and 6.1.1.4'
O O 0.0106 0.0060 'International Tables Vol C Tables 4.2.6.8 and 6.1.1.4'
Cu Cu 0.3201 1.2651 'International Tables Vol C Tables 4.2.6.8 and 6.1.1.4'

loop_
_geom_angle_atom_site_label_1
_geom_angle_atom_site_label_2
_geom_angle_atom_site_label_3
_geom_angle
_geom_angle_site_symmetry_1
_geom_angle_site_symmetry_3
C20 Cu1 N6 134.61(10) 1_544 .
C20 Cu1 N5 123.56(9) 1_544 .
N6 Cu1 N5 101.82(8) . .
C4 N1 N2 105.66(16) . .
C4 N1 Cu2 134.22(14) . 1_654
N2 N1 Cu2 119.22(14) . 1_654
C2 C1 H1A 109.5 . .
C2 C1 H1B 109.5 . .
H1A C1 H1B 109.5 . .
C2 C1 H1C 109.5 . .
H1A C1 H1C 109.5 . .
H1B C1 H1C 109.5 . .
C18 Cu2 N1 136.55(8) . 1_456
C18 Cu2 N7 120.64(9) . .
N1 Cu2 N7 98.92(7) 1_456 .
C18 Cu2 Cu2 69.75(7) . 2_755
N1 Cu2 Cu2 113.68(6) 1_456 2_755
N7 Cu2 Cu2 111.80(6) . 2_755
C2 N2 N1 112.28(19) . .
C2 N2 H2 123.9 . .
N1 N2 H2 123.9 . .
N2 C2 C3 105.58(18) . .
N2 C2 C1 122.0(2) . .
C3 C2 C1 132.4(2) . .
C19 Cu3 N8 135.82(8) . .
C19 Cu3 N3 120.51(8) . 1_556
N8 Cu3 N3 103.48(8) . 1_556
C11 N3 C7 119.86(19) . .
C11 N3 Cu3 119.17(14) . 1_554
C7 N3 Cu3 120.75(16) . 1_554
C2 C3 C4 106.3(2) . .
C2 C3 C6 126.70(19) . .
C4 C3 C6 127.0(2) . .
C14 N4 N5 112.40(18) . .
C14 N4 H4 123.8 . .
N5 N4 H4 123.8 . .
N1 C4 C3 110.2(2) . .
N1 C4 C5 120.74(19) . .
C3 C4 C5 129.0(2) . .
C16 N5 N4 104.76(19) . .
C16 N5 Cu1 132.64(16) . .
N4 N5 Cu1 122.34(15) . .
C4 C5 H5A 109.5 . .
C4 C5 H5B 109.5 . .
H5A C5 H5B 109.5 . .
C4 C5 H5C 109.5 . .
H5A C5 H5C 109.5 . .
H5B C5 H5C 109.5 . .
C18 N6 Cu1 177.62(19) . .
C3 C6 C7 115.77(19) . .
C3 C6 H6A 108.3 . .
C7 C6 H6A 108.3 . .
C3 C6 H6B 108.3 . .
C7 C6 H6B 108.3 . .
H6A C6 H6B 107.4 . .
C19 N7 Cu2 160.6(2) . .
N3 C7 C8 120.9(2) . .
N3 C7 C6 114.30(19) . .
C8 C7 C6 124.8(2) . .
C20 N8 Cu3 173.7(2) . .
C9 C8 C7 119.6(2) . .
C9 C8 H8 120.2 . .
C7 C8 H8 120.2 . .
C8 C9 C10 118.9(3) . .
C8 C9 H9 120.6 . .
C10 C9 H9 120.6 . .
C11 C10 C9 119.2(3) . .
C11 C10 H10 120.4 . .
C9 C10 H10 120.4 . .
N3 C11 C10 121.4(2) . .
N3 C11 C12 115.2(2) . .
C10 C11 C12 123.4(2) . .
C15 C12 C11 115.3(2) . .
C15 C12 H12A 108.4 . .
C11 C12 H12A 108.4 . .
C15 C12 H12B 108.4 . .
C11 C12 H12B 108.4 . .
H12A C12 H12B 107.5 . .
C14 C13 H13A 109.5 . .
C14 C13 H13B 109.5 . .
H13A C13 H13B 109.5 . .
C14 C13 H13C 109.5 . .
H13A C13 H13C 109.5 . .
H13B C13 H13C 109.5 . .
N4 C14 C15 106.7(2) . .
N4 C14 C13 122.4(2) . .
C15 C14 C13 130.8(2) . .
C14 C15 C16 105.4(2) . .
C14 C15 C12 125.9(2) . .
C16 C15 C12 128.7(2) . .
N5 C16 C15 110.7(2) . .
N5 C16 C17 121.0(2) . .
C15 C16 C17 128.3(2) . .
C16 C17 H17A 109.5 . .
C16 C17 H17B 109.5 . .
H17A C17 H17B 109.5 . .
C16 C17 H17C 109.5 . .
H17A C17 H17C 109.5 . .
H17B C17 H17C 109.5 . .
N6 C18 Cu2 172.7(2) . .
N7 C19 Cu3 173.7(2) . .
N8 C20 Cu1 175.0(2) . 1_566
C22 C21 H21A 109.5 . .
C22 C21 H21B 109.5 . .
H21A C21 H21B 109.5 . .
C22 C21 H21C 109.5 . .
H21A C21 H21C 109.5 . .
H21B C21 H21C 109.5 . .
O2 C22 C21 101.0(5) . .
O2 C22 H22A 111.6 . .
C21 C22 H22A 111.6 . .
O2 C22 H22B 111.6 . .
C21 C22 H22B 111.6 . .
H22A C22 H22B 109.4 . .

loop_
_geom_bond_atom_site_label_1
_geom_bond_atom_site_label_2
_geom_bond_distance
_geom_bond_site_symmetry_2
Cu1 C20 1.867(2) 1_544
Cu1 N6 1.9188(17) .
Cu1 N5 2.009(2) .
N1 C4 1.333(3) .
N1 N2 1.358(2) .
N1 Cu2 1.9781(16) 1_654
C1 C2 1.481(3) .
C1 H1A 0.9800 .
C1 H1B 0.9800 .
C1 H1C 0.9800 .
Cu2 C18 1.870(2) .
Cu2 N1 1.9781(16) 1_456
Cu2 N7 1.9928(19) .
Cu2 Cu2 2.7524(5) 2_755
N2 C2 1.354(3) .
N2 H2 0.8800 .
O2 C22 1.480(8) .
C2 C3 1.388(3) .
Cu3 C19 1.867(2) .
Cu3 N8 1.9138(19) .
Cu3 N3 2.0622(17) 1_556
N3 C11 1.341(3) .
N3 C7 1.345(3) .
N3 Cu3 2.0622(17) 1_554
C3 C4 1.401(3) .
C3 C6 1.504(3) .
N4 C14 1.327(3) .
N4 N5 1.367(2) .
N4 H4 0.8800 .
C4 C5 1.484(3) .
N5 C16 1.335(3) .
C5 H5A 0.9800 .
C5 H5B 0.9800 .
C5 H5C 0.9800 .
N6 C18 1.150(3) .
C6 C7 1.511(4) .
C6 H6A 0.9900 .
C6 H6B 0.9900 .
N7 C19 1.150(3) .
C7 C8 1.381(3) .
N8 C20 1.147(3) .
C8 C9 1.370(4) .
C8 H8 0.9500 .
C9 C10 1.391(4) .
C9 H9 0.9500 .
C10 C11 1.370(4) .
C10 H10 0.9500 .
C11 C12 1.517(3) .
C12 C15 1.506(4) .
C12 H12A 0.9900 .
C12 H12B 0.9900 .
C13 C14 1.519(3) .
C13 H13A 0.9800 .
C13 H13B 0.9800 .
C13 H13C 0.9800 .
C14 C15 1.385(3) .
C15 C16 1.398(4) .
C16 C17 1.493(3) .
C17 H17A 0.9800 .
C17 H17B 0.9800 .
C17 H17C 0.9800 .
C20 Cu1 1.867(2) 1_566
C21 C22 1.663(9) .
C21 H21A 0.9800 .
C21 H21B 0.9800 .
C21 H21C 0.9800 .
C22 H22A 0.9900 .
C22 H22B 0.9900 .
